data_7104431
loop_
_publ_author_name
'Yamaguchi, Mamoru'
'Arikawa, Yasuhiro'
'Nishimura, Yoshimasa'
'Umakoshi, Keisuke'
'Onishi, Masayoshi'

_publ_section_title
;
 Vinylidene rutheniums with an electrostructurally-flexible NO ligand
 and their ruthenacyclobutene formation.
;
_journal_issue 20
_journal_name_full 'Chemical communications (Cambridge, England)'
_journal_page_first 2911
_journal_page_last 2913
_journal_paper_doi 10.1039/b821561h
_journal_volume 34
_journal_year 2009
_chemical_formula_moiety 'C55 H54 Cl N O3 P2 Ru, C H2 Cl2'
_chemical_formula_sum 'C56 H56 Cl3 N O3 P2 Ru'
_chemical_formula_weight 1060.44
_space_group_IT_number 2
_symmetry_cell_setting triclinic
_symmetry_Int_Tables_number 2
_symmetry_space_group_name_Hall '-P 1'
_symmetry_space_group_name_H-M 'P -1'
_cell_angle_alpha 78.638(2)
_cell_angle_beta 71.9489(9)
_cell_angle_gamma 71.3085(8)
_cell_formula_units_Z 2
_cell_length_a 10.957(1)
_cell_length_b 15.466(1)
_cell_length_c 17.537(2)
_cell_measurement_reflns_used 9630
_cell_measurement_temperature 296(1)
_cell_measurement_theta_max 27.1
_cell_measurement_theta_min 3.2
_cell_volume 2660.7(5)
_computing_cell_refinement D*TREK
_computing_data_collection D*TREK
_computing_data_reduction 'teXsan Ver. 1.11'
_computing_publication_material 'teXsan Ver. 1.11'
_computing_structure_refinement 'teXsan Ver. 1.10'
_computing_structure_solution SIR92
_diffrn_ambient_temperature 296(1)
_diffrn_measured_fraction_theta_full 0.9304
_diffrn_measured_fraction_theta_max 0.9304
_diffrn_measurement_device_type 'Quantum CCD/Rigaku AFC7'
_diffrn_measurement_method \w
_diffrn_radiation_type 'Mo K\a'
_diffrn_radiation_wavelength 0.7107
_diffrn_reflns_av_R_equivalents 0.027
_diffrn_reflns_limit_h_max 11
_diffrn_reflns_limit_h_min -13
_diffrn_reflns_limit_k_max 18
_diffrn_reflns_limit_k_min -18
_diffrn_reflns_limit_l_max 19
_diffrn_reflns_limit_l_min -22
_diffrn_reflns_number 23134
_diffrn_reflns_theta_full 27.50
_diffrn_reflns_theta_max 27.50
_exptl_absorpt_coefficient_mu 0.548
_exptl_absorpt_correction_T_max 0.984
_exptl_absorpt_correction_T_min 0.718
_exptl_absorpt_correction_type multi-scan
_exptl_absorpt_process_details '(Jacobson, 1998)'
_exptl_crystal_colour amber
_exptl_crystal_density_diffrn 1.324
_exptl_crystal_density_method 'not measured'
_exptl_crystal_description block
_exptl_crystal_size_max 0.800
_exptl_crystal_size_mid 0.400
_exptl_crystal_size_min 0.030
_refine_diff_density_max 1.46
_refine_diff_density_min -1.13
_refine_ls_extinction_method none
_refine_ls_goodness_of_fit_ref 1.397
_refine_ls_hydrogen_treatment noref
_refine_ls_number_parameters 595
_refine_ls_number_reflns 11314
_refine_ls_R_factor_all 0.0911
_refine_ls_R_factor_gt 0.0565
_refine_ls_shift/su_max 0.0004
_refine_ls_structure_factor_coef Fsqd
_refine_ls_weighting_details 'w = 1/[\s^2^(Fo^2^) + (0.02000(Max(Fo^2^,0) + 2Fc^2^)/3)^2^]'
_refine_ls_weighting_scheme calc
_refine_ls_wR_factor_gt 0.1164
_refine_ls_wR_factor_ref 0.1217
_reflns_number_gt 6974
_reflns_number_total 11356
_reflns_threshold_expression F^2^>2.0\s(F^2^)
_cod_data_source_file b821561h.txt
_cod_data_source_block 0530
_cod_original_sg_symbol_H-M 'P -1 '
_cod_original_formula_sum 'C56 H56 Cl3 N O3 P2 Ru '
_cod_database_code 7104431

loop_
_symmetry_equiv_pos_as_xyz
x,y,z
-x,-y,-z

loop_
_atom_site_label
_atom_site_type_symbol
_atom_site_fract_x
_atom_site_fract_y
_atom_site_fract_z
_atom_site_U_iso_or_equiv
_atom_site_adp_type
_atom_site_occupancy
_atom_site_calc_flag
_atom_site_refinement_flags
_atom_site_disorder_assembly
_atom_site_disorder_group
Ru Ru 0.14823(3) 0.29508(2) 0.23464(2) 0.03892(9) Uani 1.00 d . . .
Cl(1) Cl -0.07181(10) 0.37676(6) 0.21146(6) 0.0457(3) Uani 1.00 d . . .
Cl(2) Cl -0.4602(6) 0.6497(4) 0.2138(5) 0.382(4) Uani 1.00 d . . .
Cl(3) Cl -0.2209(7) 0.6197(4) 0.0986(4) 0.318(3) Uani 1.00 d . . .
P(1) P 0.11093(10) 0.15285(6) 0.22230(6) 0.0382(3) Uani 1.00 d . . .
P(2) P 0.16319(10) 0.44230(6) 0.25222(6) 0.0364(3) Uani 1.00 d . . .
O(1) O 0.3675(4) 0.2796(3) 0.0867(2) 0.091(1) Uani 1.00 d . . .
O(2) O 0.4754(4) 0.1309(3) 0.3442(3) 0.101(1) Uani 1.00 d . . .
O(3) O 0.4885(3) 0.1765(2) 0.2131(2) 0.070(1) Uani 1.00 d . . .
N N 0.2711(3) 0.2908(2) 0.1399(2) 0.049(1) Uani 1.00 d . . .
C(1) C 0.6293(5) 0.1277(4) 0.1940(5) 0.109(2) Uani 1.00 d . . .
C(2) C 0.4225(5) 0.1716(3) 0.2906(4) 0.065(2) Uani 1.00 d . . .
C(3) C 0.2787(4) 0.2221(3) 0.3048(3) 0.046(1) Uani 1.00 d . . .
C(4) C 0.1932(4) 0.2247(3) 0.3774(3) 0.051(1) Uani 1.00 d . . .
C(5) C 0.0665(4) 0.2743(2) 0.3608(2) 0.041(1) Uani 1.00 d . . .
C(6) C -0.0561(4) 0.2926(3) 0.4086(3) 0.047(1) Uani 1.00 d . . .
C(7) C -0.0981(4) 0.2702(3) 0.4981(3) 0.047(1) Uani 1.00 d . . .
C(8) C -0.2160(5) 0.2460(3) 0.5347(3) 0.056(1) Uani 1.00 d . . .
C(9) C -0.2538(5) 0.2236(3) 0.6167(3) 0.066(2) Uani 1.00 d . . .
C(10) C -0.1767(6) 0.2236(3) 0.6658(3) 0.065(2) Uani 1.00 d . . .
C(11) C -0.0626(5) 0.2495(3) 0.6298(3) 0.064(2) Uani 1.00 d . . .
C(12) C -0.0226(5) 0.2727(3) 0.5472(3) 0.058(1) Uani 1.00 d . . .
C(13) C -0.2202(8) 0.1988(5) 0.7559(3) 0.106(2) Uani 1.00 d . . .
C(14) C -0.0134(4) 0.1115(2) 0.3043(2) 0.040(1) Uani 1.00 d . . .
C(15) C -0.1455(4) 0.1648(3) 0.3173(3) 0.048(1) Uani 1.00 d . . .
C(16) C -0.2456(4) 0.1384(3) 0.3770(3) 0.056(1) Uani 1.00 d . . .
C(17) C -0.2192(5) 0.0589(3) 0.4277(3) 0.063(2) Uani 1.00 d . . .
C(18) C -0.0879(6) 0.0045(4) 0.4155(3) 0.080(2) Uani 1.00 d . . .
C(19) C 0.0137(5) 0.0307(3) 0.3544(3) 0.063(1) Uani 1.00 d . . .
C(20) C -0.3313(6) 0.0328(5) 0.4948(4) 0.110(2) Uani 1.00 d . . .
C(21) C 0.2638(4) 0.0589(3) 0.2044(3) 0.051(1) Uani 1.00 d . . .
C(22) C 0.3281(5) 0.0179(3) 0.2646(3) 0.062(1) Uani 1.00 d . . .
C(23) C 0.4521(5) -0.0468(3) 0.2483(4) 0.084(2) Uani 1.00 d . . .
C(24) C 0.5143(6) -0.0729(4) 0.1732(5) 0.105(2) Uani 1.00 d . . .
C(25) C 0.4499(7) -0.0351(4) 0.1139(4) 0.118(2) Uani 1.00 d . . .
C(26) C 0.3251(5) 0.0309(4) 0.1293(3) 0.084(2) Uani 1.00 d . . .
C(27) C 0.6533(8) -0.1388(6) 0.1558(6) 0.178(4) Uani 1.00 d . . .
C(28) C 0.0495(4) 0.1594(3) 0.1349(3) 0.047(1) Uani 1.00 d . . .
C(29) C -0.0088(5) 0.0946(3) 0.1297(3) 0.062(2) Uani 1.00 d . . .
C(30) C -0.0493(5) 0.0957(4) 0.0627(4) 0.075(2) Uani 1.00 d . . .
C(31) C -0.0322(6) 0.1616(4) -0.0023(4) 0.083(2) Uani 1.00 d . . .
C(32) C 0.0270(6) 0.2266(4) 0.0023(3) 0.078(2) Uani 1.00 d . . .
C(33) C 0.0668(5) 0.2261(3) 0.0697(3) 0.059(1) Uani 1.00 d . . .
C(34) C -0.0782(9) 0.1673(5) -0.0771(5) 0.139(3) Uani 1.00 d . . .
C(35) C 0.2865(4) 0.4465(2) 0.2997(2) 0.038(1) Uani 1.00 d . . .
C(36) C 0.2652(4) 0.5132(3) 0.3487(3) 0.049(1) Uani 1.00 d . . .
C(37) C 0.3664(4) 0.5190(3) 0.3771(3) 0.057(1) Uani 1.00 d . . .
C(38) C 0.4923(4) 0.4591(3) 0.3575(3) 0.053(1) Uani 1.00 d . . .
C(39) C 0.5149(4) 0.3931(3) 0.3081(3) 0.052(1) Uani 1.00 d . . .
C(40) C 0.4139(4) 0.3865(3) 0.2798(3) 0.047(1) Uani 1.00 d . . .
C(41) C 0.6035(5) 0.4658(4) 0.3873(4) 0.083(2) Uani 1.00 d . . .
C(42) C 0.2112(4) 0.5051(3) 0.1527(2) 0.044(1) Uani 1.00 d . . .
C(43) C 0.3083(5) 0.5516(3) 0.1342(3) 0.058(1) Uani 1.00 d . . .
C(44) C 0.3466(5) 0.5954(3) 0.0573(3) 0.071(2) Uani 1.00 d . . .
C(45) C 0.2870(5) 0.5970(3) -0.0018(3) 0.061(1) Uani 1.00 d . . .
C(46) C 0.1896(5) 0.5521(3) 0.0169(3) 0.058(1) Uani 1.00 d . . .
C(47) C 0.1529(4) 0.5051(3) 0.0924(3) 0.052(1) Uani 1.00 d . . .
C(48) C 0.3287(6) 0.6441(4) -0.0858(3) 0.094(2) Uani 1.00 d . . .
C(49) C 0.0086(4) 0.5203(3) 0.3054(2) 0.041(1) Uani 1.00 d . . .
C(50) C -0.0626(4) 0.5974(3) 0.2659(3) 0.056(1) Uani 1.00 d . . .
C(51) C -0.1779(5) 0.6556(3) 0.3100(4) 0.074(2) Uani 1.00 d . . .
C(52) C -0.2242(5) 0.6401(3) 0.3916(3) 0.065(2) Uani 1.00 d . . .
C(53) C -0.1537(5) 0.5643(3) 0.4301(3) 0.060(1) Uani 1.00 d . . .
C(54) C -0.0397(4) 0.5041(3) 0.3883(3) 0.050(1) Uani 1.00 d . . .
C(55) C -0.3493(6) 0.7046(5) 0.4388(5) 0.111(2) Uani 1.00 d . . .
C(56) C -0.330(1) 0.5813(7) 0.1638(9) 0.227(5) Uani 1.00 d . . .
H(1) H 0.6402 0.0631 0.2130 0.1307 Uiso 1.00 calc . . .
H(2) H 0.6672 0.1347 0.1361 0.1307 Uiso 1.00 calc . . .
H(3) H 0.6747 0.1526 0.2202 0.1307 Uiso 1.00 calc . . .
H(4) H 0.2114 0.1994 0.4292 0.0612 Uiso 1.00 calc . . .
H(5) H -0.1272 0.3242 0.3826 0.0560 Uiso 1.00 calc . . .
H(6) H -0.2725 0.2449 0.5021 0.0668 Uiso 1.00 calc . . .
H(7) H -0.3370 0.2073 0.6409 0.0792 Uiso 1.00 calc . . .
H(8) H -0.0077 0.2519 0.6630 0.0764 Uiso 1.00 calc . . .
H(9) H 0.0593 0.2909 0.5237 0.0700 Uiso 1.00 calc . . .
H(10) H -0.2326 0.2509 0.7834 0.1276 Uiso 1.00 calc . . .
H(11) H -0.3037 0.1828 0.7699 0.1276 Uiso 1.00 calc . . .
H(12) H -0.1522 0.1469 0.7723 0.1276 Uiso 1.00 calc . . .
H(13) H -0.1673 0.2220 0.2832 0.0570 Uiso 1.00 calc . . .
H(14) H -0.3370 0.1766 0.3836 0.0673 Uiso 1.00 calc . . .
H(15) H -0.0668 -0.0523 0.4501 0.0957 Uiso 1.00 calc . . .
H(16) H 0.1048 -0.0081 0.3467 0.0762 Uiso 1.00 calc . . .
H(17) H -0.3728 0.0803 0.5309 0.1317 Uiso 1.00 calc . . .
H(18) H -0.3973 0.0261 0.4718 0.1317 Uiso 1.00 calc . . .
H(19) H -0.2955 -0.0249 0.5245 0.1317 Uiso 1.00 calc . . .
H(20) H 0.2857 0.0347 0.3191 0.0750 Uiso 1.00 calc . . .
H(21) H 0.4950 -0.0739 0.2915 0.1006 Uiso 1.00 calc . . .
H(22) H 0.4912 -0.0543 0.0601 0.1414 Uiso 1.00 calc . . .
H(23) H 0.2818 0.0569 0.0860 0.1002 Uiso 1.00 calc . . .
H(24) H 0.6521 -0.1961 0.1901 0.2139 Uiso 1.00 calc . . .
H(25) H 0.6824 -0.1503 0.0997 0.2139 Uiso 1.00 calc . . .
H(26) H 0.7146 -0.1122 0.1666 0.2139 Uiso 1.00 calc . . .
H(27) H -0.0214 0.0471 0.1743 0.0742 Uiso 1.00 calc . . .
H(28) H -0.0906 0.0494 0.0611 0.0906 Uiso 1.00 calc . . .
H(29) H 0.0408 0.2733 -0.0428 0.0935 Uiso 1.00 calc . . .
H(30) H 0.1072 0.2728 0.0717 0.0707 Uiso 1.00 calc . . .
H(31) H -0.1429 0.2262 -0.0837 0.1667 Uiso 1.00 calc . . .
H(32) H -0.0019 0.1611 -0.1241 0.1667 Uiso 1.00 calc . . .
H(33) H -0.1189 0.1183 -0.0710 0.1667 Uiso 1.00 calc . . .
H(34) H 0.1776 0.5566 0.3632 0.0583 Uiso 1.00 calc . . .
H(35) H 0.3484 0.5662 0.4114 0.0688 Uiso 1.00 calc . . .
H(36) H 0.6032 0.3506 0.2929 0.0620 Uiso 1.00 calc . . .
H(37) H 0.4323 0.3392 0.2455 0.0559 Uiso 1.00 calc . . .
H(38) H 0.6369 0.4084 0.4182 0.1000 Uiso 1.00 calc . . .
H(39) H 0.6753 0.4779 0.3416 0.1000 Uiso 1.00 calc . . .
H(40) H 0.5700 0.5153 0.4213 0.1000 Uiso 1.00 calc . . .
H(41) H 0.3494 0.5535 0.1753 0.0691 Uiso 1.00 calc . . .
H(42) H 0.4168 0.6254 0.0449 0.0849 Uiso 1.00 calc . . .
H(43) H 0.1456 0.5534 -0.0237 0.0700 Uiso 1.00 calc . . .
H(44) H 0.0863 0.4722 0.1034 0.0625 Uiso 1.00 calc . . .
H(45) H 0.3980 0.6719 -0.0887 0.1133 Uiso 1.00 calc . . .
H(46) H 0.3626 0.5994 -0.1245 0.1133 Uiso 1.00 calc . . .
H(47) H 0.2521 0.6913 -0.0982 0.1133 Uiso 1.00 calc . . .
H(48) H -0.0324 0.6107 0.2078 0.0666 Uiso 1.00 calc . . .
H(49) H -0.2270 0.7090 0.2815 0.0884 Uiso 1.00 calc . . .
H(50) H -0.1841 0.5522 0.4883 0.0720 Uiso 1.00 calc . . .
H(51) H 0.0068 0.4500 0.4175 0.0603 Uiso 1.00 calc . . .
H(52) H -0.3268 0.7297 0.4776 0.1331 Uiso 1.00 calc . . .
H(53) H -0.3864 0.7543 0.4020 0.1331 Uiso 1.00 calc . . .
H(54) H -0.4145 0.6712 0.4670 0.1331 Uiso 1.00 calc . . .

loop_
_atom_site_aniso_label
_atom_site_aniso_U_11
_atom_site_aniso_U_22
_atom_site_aniso_U_33
_atom_site_aniso_U_12
_atom_site_aniso_U_13
_atom_site_aniso_U_23
Ru 0.0349(2) 0.0406(2) 0.0401(2) -0.0128(1) -0.0109(1) 0.0036(1)
Cl(1) 0.0381(5) 0.0468(5) 0.0515(6) -0.0101(4) -0.0168(5) 0.0014(4)
Cl(2) 0.255(6) 0.279(6) 0.56(1) -0.080(5) -0.060(7) 0.013(6)
Cl(3) 0.361(7) 0.273(5) 0.341(7) -0.096(5) -0.058(6) -0.126(5)
P(1) 0.0354(5) 0.0365(5) 0.0406(6) -0.0108(4) -0.0101(5) 0.0022(4)
P(2) 0.0373(5) 0.0381(5) 0.0353(6) -0.0150(4) -0.0113(4) 0.0034(4)
O(1) 0.053(2) 0.125(3) 0.067(2) -0.016(2) 0.013(2) -0.008(2)
O(2) 0.067(2) 0.109(3) 0.128(4) -0.019(2) -0.064(3) 0.042(3)
O(3) 0.039(2) 0.062(2) 0.094(3) -0.008(1) -0.008(2) 0.002(2)
N 0.044(2) 0.053(2) 0.048(2) -0.016(2) -0.008(2) -0.001(2)
C(1) 0.038(3) 0.084(4) 0.167(7) -0.004(3) -0.002(4) 0.010(4)
C(2) 0.043(3) 0.060(3) 0.090(4) -0.023(2) -0.023(3) 0.016(3)
C(3) 0.040(2) 0.043(2) 0.057(3) -0.016(2) -0.020(2) 0.009(2)
C(4) 0.052(3) 0.054(2) 0.051(3) -0.017(2) -0.025(2) 0.007(2)
C(5) 0.042(2) 0.044(2) 0.041(2) -0.019(2) -0.013(2) 0.003(2)
C(6) 0.050(2) 0.050(2) 0.043(2) -0.018(2) -0.015(2) 0.001(2)
C(7) 0.055(3) 0.047(2) 0.042(2) -0.017(2) -0.015(2) -0.002(2)
C(8) 0.061(3) 0.069(3) 0.041(3) -0.028(2) -0.010(2) -0.002(2)
C(9) 0.077(3) 0.080(3) 0.045(3) -0.040(3) -0.006(3) -0.002(2)
C(10) 0.085(4) 0.064(3) 0.043(3) -0.023(3) -0.012(3) -0.002(2)
C(11) 0.084(4) 0.070(3) 0.051(3) -0.027(3) -0.031(3) -0.007(2)
C(12) 0.068(3) 0.062(3) 0.052(3) -0.027(2) -0.017(2) -0.006(2)
C(13) 0.148(6) 0.137(6) 0.038(3) -0.058(5) -0.018(4) 0.001(3)
C(14) 0.039(2) 0.041(2) 0.040(2) -0.016(2) -0.011(2) 0.001(2)
C(15) 0.043(2) 0.047(2) 0.051(3) -0.015(2) -0.013(2) 0.003(2)
C(16) 0.043(2) 0.064(3) 0.062(3) -0.024(2) -0.011(2) 0.004(2)
C(17) 0.056(3) 0.074(3) 0.060(3) -0.036(2) -0.010(2) 0.010(2)
C(18) 0.074(4) 0.072(3) 0.078(4) -0.031(3) -0.013(3) 0.032(3)
C(19) 0.051(3) 0.055(3) 0.072(3) -0.017(2) -0.011(2) 0.017(2)
C(20) 0.080(4) 0.138(5) 0.096(5) -0.059(4) -0.005(4) 0.041(4)
C(21) 0.042(2) 0.040(2) 0.059(3) -0.009(2) -0.004(2) 0.002(2)
C(22) 0.053(3) 0.047(2) 0.075(3) -0.015(2) -0.013(2) 0.017(2)
C(23) 0.057(3) 0.054(3) 0.112(5) -0.003(2) -0.018(3) 0.025(3)
C(24) 0.070(4) 0.072(4) 0.106(5) 0.023(3) 0.008(4) 0.019(3)
C(25) 0.088(4) 0.102(5) 0.079(4) 0.029(4) 0.026(4) 0.011(4)
C(26) 0.073(4) 0.070(3) 0.064(4) 0.010(3) 0.002(3) 0.008(3)
C(27) 0.095(6) 0.142(7) 0.180(9) 0.059(5) 0.007(6) 0.025(6)
C(28) 0.042(2) 0.047(2) 0.047(3) -0.002(2) -0.011(2) -0.014(2)
C(29) 0.062(3) 0.070(3) 0.057(3) -0.021(2) -0.012(2) -0.019(2)
C(30) 0.070(3) 0.090(4) 0.079(4) -0.018(3) -0.021(3) -0.043(3)
C(31) 0.088(4) 0.082(4) 0.077(4) 0.020(3) -0.045(3) -0.042(3)
C(32) 0.094(4) 0.069(3) 0.058(3) 0.012(3) -0.035(3) -0.013(3)
C(33) 0.066(3) 0.058(3) 0.050(3) -0.007(2) -0.024(2) -0.005(2)
C(34) 0.172(8) 0.137(6) 0.122(6) 0.032(5) -0.103(6) -0.070(5)
C(35) 0.035(2) 0.041(2) 0.038(2) -0.013(2) -0.008(2) 0.000(2)
C(36) 0.037(2) 0.053(2) 0.058(3) -0.009(2) -0.015(2) -0.014(2)
C(37) 0.043(2) 0.071(3) 0.065(3) -0.012(2) -0.016(2) -0.026(2)
C(38) 0.043(2) 0.068(3) 0.052(3) -0.017(2) -0.017(2) -0.008(2)
C(39) 0.033(2) 0.055(3) 0.061(3) -0.007(2) -0.012(2) -0.003(2)
C(40) 0.043(2) 0.046(2) 0.048(3) -0.014(2) -0.005(2) -0.009(2)
C(41) 0.049(3) 0.122(4) 0.091(4) -0.018(3) -0.030(3) -0.031(3)
C(42) 0.041(2) 0.042(2) 0.043(2) -0.013(2) -0.008(2) 0.003(2)
C(43) 0.062(3) 0.062(3) 0.053(3) -0.034(2) -0.016(2) 0.014(2)
C(44) 0.069(3) 0.075(3) 0.066(3) -0.042(3) -0.011(3) 0.020(3)
C(45) 0.060(3) 0.055(3) 0.048(3) -0.015(2) 0.000(2) 0.012(2)
C(46) 0.069(3) 0.062(3) 0.040(3) -0.021(2) -0.015(2) 0.007(2)
C(47) 0.058(3) 0.056(2) 0.043(3) -0.026(2) -0.013(2) 0.008(2)
C(48) 0.093(4) 0.107(4) 0.057(3) -0.035(3) 0.002(3) 0.027(3)
C(49) 0.036(2) 0.047(2) 0.047(2) -0.017(2) -0.016(2) -0.001(2)
C(50) 0.050(3) 0.058(3) 0.051(3) -0.002(2) -0.020(2) -0.002(2)
C(51) 0.066(3) 0.061(3) 0.086(4) 0.006(2) -0.034(3) -0.009(3)
C(52) 0.045(3) 0.072(3) 0.076(4) -0.009(2) -0.011(3) -0.024(3)
C(53) 0.048(3) 0.076(3) 0.054(3) -0.025(2) 0.000(2) -0.014(2)
C(54) 0.049(2) 0.051(2) 0.050(3) -0.018(2) -0.010(2) -0.003(2)
C(55) 0.061(4) 0.117(5) 0.132(6) 0.005(3) 0.000(4) -0.054(4)
C(56) 0.126(8) 0.138(8) 0.30(2) -0.026(6) 0.098(9) -0.035(9)

loop_
_atom_type_symbol
_atom_type_description
_atom_type_scat_dispersion_real
_atom_type_scat_dispersion_imag
_atom_type_scat_source
C C 0.003 0.002
;International Tables for Crystallography
(1992, Vol. C, Tables 4.2.6.8 and 6.1.1.1)
;
H H 0.000 0.000
;International Tables for Crystallography
(1992, Vol. C, Table 6.1.1.2)
;
N N 0.006 0.003
;International Tables for Crystallography
(1992, Vol. C, Tables 4.2.6.8 and 6.1.1.1)
;
O O 0.011 0.006
;International Tables for Crystallography
(1992, Vol. C, Tables 4.2.6.8 and 6.1.1.1)
;
Cl Cl 0.148 0.159
;International Tables for Crystallography
(1992, Vol. C, Tables 4.2.6.8 and 6.1.1.1)
;
P P 0.102 0.094
;International Tables for Crystallography
(1992, Vol. C, Tables 4.2.6.8 and 6.1.1.1)
;
Ru Ru -1.259 0.836
;International Tables for Crystallography
(1992, Vol. C, Tables 4.2.6.8 and 6.1.1.1)
;

loop_
_geom_angle_atom_site_label_1
_geom_angle_atom_site_label_2
_geom_angle_atom_site_label_3
_geom_angle
_geom_angle_site_symmetry_1
_geom_angle_site_symmetry_2
_geom_angle_site_symmetry_3
_geom_angle_publ_flag
Cl(1) Ru P(1) 88.42(3) . . . yes
Cl(1) Ru P(2) 87.04(3) . . . yes
Cl(1) Ru N 108.6(1) . . . yes
Cl(1) Ru C(3) 154.7(1) . . . yes
Cl(1) Ru C(5) 92.5(1) . . . yes
P(1) Ru P(2) 174.65(4) . . . yes
P(1) Ru N 91.9(1) . . . yes
P(1) Ru C(3) 89.6(1) . . . yes
P(1) Ru C(5) 88.8(1) . . . yes
P(2) Ru N 92.3(1) . . . yes
P(2) Ru C(3) 93.3(1) . . . yes
P(2) Ru C(5) 88.5(1) . . . yes
N Ru C(3) 96.7(2) . . . yes
N Ru C(5) 158.9(1) . . . yes
C(3) Ru C(5) 62.3(2) . . . yes
Ru P(1) C(14) 117.1(1) . . . yes
Ru P(1) C(21) 112.9(1) . . . yes
Ru P(1) C(28) 113.2(1) . . . yes
C(14) P(1) C(21) 107.7(2) . . . yes
C(14) P(1) C(28) 101.9(2) . . . yes
C(21) P(1) C(28) 102.6(2) . . . yes
Ru P(2) C(35) 119.5(1) . . . yes
Ru P(2) C(42) 108.9(1) . . . yes
Ru P(2) C(49) 116.3(1) . . . yes
C(35) P(2) C(42) 102.3(2) . . . yes
C(35) P(2) C(49) 103.6(2) . . . yes
C(42) P(2) C(49) 104.5(2) . . . yes
C(1) O(3) C(2) 116.2(4) . . . yes
Ru N O(1) 167.4(3) . . . yes
O(2) C(2) O(3) 123.4(5) . . . yes
O(2) C(2) C(3) 123.9(5) . . . yes
O(3) C(2) C(3) 112.8(4) . . . yes
Ru C(3) C(2) 136.9(4) . . . yes
Ru C(3) C(4) 99.8(3) . . . yes
C(2) C(3) C(4) 123.2(4) . . . yes
C(3) C(4) C(5) 103.3(4) . . . yes
Ru C(5) C(4) 94.6(3) . . . yes
Ru C(5) C(6) 134.0(3) . . . yes
C(4) C(5) C(6) 131.2(4) . . . yes
C(5) C(6) C(7) 127.5(4) . . . yes
C(6) C(7) C(8) 120.5(4) . . . yes
C(6) C(7) C(12) 122.0(4) . . . yes
C(8) C(7) C(12) 117.5(4) . . . yes
C(7) C(8) C(9) 120.7(4) . . . yes
C(8) C(9) C(10) 121.9(5) . . . yes
C(9) C(10) C(11) 117.2(4) . . . yes
C(9) C(10) C(13) 121.0(5) . . . yes
C(11) C(10) C(13) 121.7(5) . . . yes
C(10) C(11) C(12) 122.0(5) . . . yes
C(7) C(12) C(11) 120.6(4) . . . yes
P(1) C(14) C(15) 117.6(3) . . . yes
P(1) C(14) C(19) 124.9(3) . . . yes
C(15) C(14) C(19) 117.5(4) . . . yes
C(14) C(15) C(16) 121.5(4) . . . yes
C(15) C(16) C(17) 121.3(4) . . . yes
C(16) C(17) C(18) 118.1(4) . . . yes
C(16) C(17) C(20) 120.2(5) . . . yes
C(18) C(17) C(20) 121.7(5) . . . yes
C(17) C(18) C(19) 120.7(4) . . . yes
C(14) C(19) C(18) 120.9(4) . . . yes
P(1) C(21) C(22) 121.5(4) . . . yes
P(1) C(21) C(26) 120.9(4) . . . yes
C(22) C(21) C(26) 117.4(4) . . . yes
C(21) C(22) C(23) 121.2(5) . . . yes
C(22) C(23) C(24) 121.4(6) . . . yes
C(23) C(24) C(25) 118.0(5) . . . yes
C(23) C(24) C(27) 120.3(7) . . . yes
C(25) C(24) C(27) 121.7(7) . . . yes
C(24) C(25) C(26) 121.3(6) . . . yes
C(21) C(26) C(25) 120.7(5) . . . yes
P(1) C(28) C(29) 120.7(3) . . . yes
P(1) C(28) C(33) 121.4(3) . . . yes
C(29) C(28) C(33) 117.8(4) . . . yes
C(28) C(29) C(30) 121.4(5) . . . yes
C(29) C(30) C(31) 121.1(5) . . . yes
C(30) C(31) C(32) 117.8(5) . . . yes
C(30) C(31) C(34) 123.1(7) . . . yes
C(32) C(31) C(34) 119.0(7) . . . yes
C(31) C(32) C(33) 121.3(5) . . . yes
C(28) C(33) C(32) 120.6(5) . . . yes
P(2) C(35) C(36) 123.4(3) . . . yes
P(2) C(35) C(40) 118.9(3) . . . yes
C(36) C(35) C(40) 117.3(4) . . . yes
C(35) C(36) C(37) 121.4(4) . . . yes
C(36) C(37) C(38) 121.1(4) . . . yes
C(37) C(38) C(39) 118.0(4) . . . yes
C(37) C(38) C(41) 121.5(4) . . . yes
C(39) C(38) C(41) 120.5(4) . . . yes
C(38) C(39) C(40) 121.2(4) . . . yes
C(35) C(40) C(39) 121.1(4) . . . yes
P(2) C(42) C(43) 121.7(3) . . . yes
P(2) C(42) C(47) 120.1(3) . . . yes
C(43) C(42) C(47) 118.2(4) . . . yes
C(42) C(43) C(44) 120.4(4) . . . yes
C(43) C(44) C(45) 121.4(4) . . . yes
C(44) C(45) C(46) 118.1(4) . . . yes
C(44) C(45) C(48) 121.7(5) . . . yes
C(46) C(45) C(48) 120.2(5) . . . yes
C(45) C(46) C(47) 121.6(4) . . . yes
C(42) C(47) C(46) 120.2(4) . . . yes
P(2) C(49) C(50) 122.3(3) . . . yes
P(2) C(49) C(54) 119.9(3) . . . yes
C(50) C(49) C(54) 117.7(4) . . . yes
C(49) C(50) C(51) 119.7(4) . . . yes
C(50) C(51) C(52) 122.4(4) . . . yes
C(51) C(52) C(53) 117.6(4) . . . yes
C(51) C(52) C(55) 121.7(5) . . . yes
C(53) C(52) C(55) 120.7(5) . . . yes
C(52) C(53) C(54) 121.7(4) . . . yes
C(49) C(54) C(53) 120.8(4) . . . yes
Cl(2) C(56) Cl(3) 120.1(8) . . . yes

loop_
_geom_bond_atom_site_label_1
_geom_bond_atom_site_label_2
_geom_bond_distance
_geom_bond_site_symmetry_1
_geom_bond_site_symmetry_2
_geom_bond_publ_flag
Ru Cl(1) 2.455(1) . . yes
Ru P(1) 2.423(1) . . yes
Ru P(2) 2.419(1) . . yes
Ru N 1.783(4) . . yes
Ru C(3) 2.084(4) . . yes
Ru C(5) 2.116(4) . . yes
Cl(2) C(56) 1.59(1) . . yes
Cl(3) C(56) 1.56(1) . . yes
P(1) C(14) 1.820(4) . . yes
P(1) C(21) 1.819(4) . . yes
P(1) C(28) 1.829(4) . . yes
P(2) C(35) 1.816(4) . . yes
P(2) C(42) 1.832(4) . . yes
P(2) C(49) 1.830(4) . . yes
O(1) N 1.162(4) . . yes
O(2) C(2) 1.219(6) . . yes
O(3) C(1) 1.448(6) . . yes
O(3) C(2) 1.327(6) . . yes
C(2) C(3) 1.483(6) . . yes
C(3) C(4) 1.325(6) . . yes
C(4) C(5) 1.442(5) . . yes
C(5) C(6) 1.319(5) . . yes
C(6) C(7) 1.495(6) . . yes
C(7) C(8) 1.387(6) . . yes
C(7) C(12) 1.380(6) . . yes
C(8) C(9) 1.373(6) . . yes
C(9) C(10) 1.380(7) . . yes
C(10) C(11) 1.361(7) . . yes
C(10) C(13) 1.512(7) . . yes
C(11) C(12) 1.387(6) . . yes
C(14) C(15) 1.390(5) . . yes
C(14) C(19) 1.382(5) . . yes
C(15) C(16) 1.368(6) . . yes
C(16) C(17) 1.373(6) . . yes
C(17) C(18) 1.389(7) . . yes
C(17) C(20) 1.513(7) . . yes
C(18) C(19) 1.390(6) . . yes
C(21) C(22) 1.387(6) . . yes
C(21) C(26) 1.366(7) . . yes
C(22) C(23) 1.389(6) . . yes
C(23) C(24) 1.356(9) . . yes
C(24) C(25) 1.369(10) . . yes
C(24) C(27) 1.514(8) . . yes
C(25) C(26) 1.403(7) . . yes
C(28) C(29) 1.380(6) . . yes
C(28) C(33) 1.391(6) . . yes
C(29) C(30) 1.374(7) . . yes
C(30) C(31) 1.381(8) . . yes
C(31) C(32) 1.385(8) . . yes
C(31) C(34) 1.522(8) . . yes
C(32) C(33) 1.380(7) . . yes
C(35) C(36) 1.388(5) . . yes
C(35) C(40) 1.388(5) . . yes
C(36) C(37) 1.382(6) . . yes
C(37) C(38) 1.375(6) . . yes
C(38) C(39) 1.382(6) . . yes
C(38) C(41) 1.505(6) . . yes
C(39) C(40) 1.384(6) . . yes
C(42) C(43) 1.393(6) . . yes
C(42) C(47) 1.394(6) . . yes
C(43) C(44) 1.387(6) . . yes
C(44) C(45) 1.379(7) . . yes
C(45) C(46) 1.378(7) . . yes
C(45) C(48) 1.511(6) . . yes
C(46) C(47) 1.386(6) . . yes
C(49) C(50) 1.387(5) . . yes
C(49) C(54) 1.387(6) . . yes
C(50) C(51) 1.395(6) . . yes
C(51) C(52) 1.363(7) . . yes
C(52) C(53) 1.363(7) . . yes
C(52) C(55) 1.518(7) . . yes
C(53) C(54) 1.385(6) . . yes

loop_
_geom_contact_atom_site_label_1
_geom_contact_atom_site_label_2
_geom_contact_distance
_geom_contact_site_symmetry_1
_geom_contact_site_symmetry_2
_geom_contact_publ_flag
Cl(2) C(13) 3.481(10) . 2_466 ?
Cl(2) C(38) 3.543(8) . 1_455 ?
Cl(2) C(37) 3.564(8) . 1_455 ?
Cl(3) C(46) 3.520(7) . 2_565 ?
Cl(3) C(32) 3.542(9) . 2_565 ?
O(2) C(16) 3.322(6) . 1_655 ?
C(1) C(30) 3.501(8) . 1_655 ?
C(32) C(46) 3.506(6) . 2_565 ?

loop_
_geom_torsion_atom_site_label_1
_geom_torsion_atom_site_label_2
_geom_torsion_atom_site_label_3
_geom_torsion_atom_site_label_4
_geom_torsion
_geom_torsion_site_symmetry_1
_geom_torsion_site_symmetry_2
_geom_torsion_site_symmetry_3
_geom_torsion_site_symmetry_4
_geom_torsion_publ_flag
Ru P(1) C(14) C(15) 64.7(3) . . . . yes
Ru P(1) C(14) C(19) -115.6(4) . . . . yes
Ru P(1) C(21) C(22) 71.7(4) . . . . yes
Ru P(1) C(21) C(26) -103.2(4) . . . . yes
Ru P(1) C(28) C(29) -163.4(3) . . . . yes
Ru P(1) C(28) C(33) 20.5(4) . . . . yes
Ru P(2) C(35) C(36) -145.8(3) . . . . yes
Ru P(2) C(35) C(40) 41.4(3) . . . . yes
Ru P(2) C(42) C(43) -135.6(3) . . . . yes
Ru P(2) C(42) C(47) 42.7(3) . . . . yes
Ru P(2) C(49) C(50) -106.5(3) . . . . yes
Ru P(2) C(49) C(54) 74.7(3) . . . . yes
Ru C(3) C(2) O(2) -177.4(4) . . . . yes
Ru C(3) C(2) O(3) 3.4(6) . . . . yes
Ru C(3) C(4) C(5) 1.0(3) . . . . yes
Ru C(5) C(4) C(3) -1.0(3) . . . . yes
Ru C(5) C(6) C(7) 177.7(3) . . . . yes
Cl(1) Ru P(1) C(14) -71.2(1) . . . . yes
Cl(1) Ru P(1) C(21) 163.0(2) . . . . yes
Cl(1) Ru P(1) C(28) 47.0(1) . . . . yes
Cl(1) Ru P(2) C(35) 163.8(1) . . . . yes
Cl(1) Ru P(2) C(42) -79.4(1) . . . . yes
Cl(1) Ru P(2) C(49) 38.2(1) . . . . yes
Cl(1) Ru N O(1) 179(1) . . . . yes
Cl(1) Ru C(3) C(2) 171.5(3) . . . . yes
Cl(1) Ru C(3) C(4) -4.1(5) . . . . yes
Cl(1) Ru C(5) C(4) 179.2(2) . . . . yes
Cl(1) Ru C(5) C(6) 3.8(4) . . . . yes
P(1) Ru P(2) C(35) 131.8(4) . . . . yes
P(1) Ru P(2) C(42) -111.4(5) . . . . yes
P(1) Ru P(2) C(49) 6.2(5) . . . . yes
P(1) Ru N O(1) -91(1) . . . . yes
P(1) Ru C(3) C(2) 86.0(4) . . . . yes
P(1) Ru C(3) C(4) -89.6(3) . . . . yes
P(1) Ru C(5) C(4) 90.8(2) . . . . yes
P(1) Ru C(5) C(6) -84.5(4) . . . . yes
P(1) C(14) C(15) C(16) 179.3(4) . . . . yes
P(1) C(14) C(19) C(18) -179.9(4) . . . . yes
P(1) C(21) C(22) C(23) -172.9(4) . . . . yes
P(1) C(21) C(26) C(25) 173.5(5) . . . . yes
P(1) C(28) C(29) C(30) -176.6(4) . . . . yes
P(1) C(28) C(33) C(32) 176.1(4) . . . . yes
P(2) Ru P(1) C(14) -39.2(5) . . . . yes
P(2) Ru P(1) C(21) -165.1(4) . . . . yes
P(2) Ru P(1) C(28) 79.0(5) . . . . yes
P(2) Ru N O(1) 91(1) . . . . yes
P(2) Ru C(3) C(2) -98.5(4) . . . . yes
P(2) Ru C(3) C(4) 85.9(3) . . . . yes
P(2) Ru C(5) C(4) -93.8(2) . . . . yes
P(2) Ru C(5) C(6) 90.8(4) . . . . yes
P(2) C(35) C(36) C(37) -173.6(4) . . . . yes
P(2) C(35) C(40) C(39) 173.5(3) . . . . yes
P(2) C(42) C(43) C(44) 177.3(4) . . . . yes
P(2) C(42) C(47) C(46) -179.6(3) . . . . yes
P(2) C(49) C(50) C(51) -178.3(4) . . . . yes
P(2) C(49) C(54) C(53) 177.5(3) . . . . yes
O(1) N Ru C(3) -2(1) . . . . yes
O(1) N Ru C(5) 0(1) . . . . yes
O(2) C(2) O(3) C(1) 1.8(7) . . . . yes
O(2) C(2) C(3) C(4) -2.5(7) . . . . yes
O(3) C(2) C(3) C(4) 178.4(4) . . . . yes
N Ru P(1) C(14) -179.7(2) . . . . yes
N Ru P(1) C(21) 54.4(2) . . . . yes
N Ru P(1) C(28) -61.5(2) . . . . yes
N Ru P(2) C(35) -87.7(2) . . . . yes
N Ru P(2) C(42) 29.1(2) . . . . yes
N Ru P(2) C(49) 146.7(2) . . . . yes
N Ru C(3) C(2) -5.8(4) . . . . yes
N Ru C(3) C(4) 178.5(3) . . . . yes
N Ru C(5) C(4) -1.4(5) . . . . yes
N Ru C(5) C(6) -176.7(4) . . . . yes
C(1) O(3) C(2) C(3) -179.0(4) . . . . yes
C(2) C(3) Ru C(5) 174.9(5) . . . . yes
C(2) C(3) C(4) C(5) -175.5(4) . . . . yes
C(3) Ru P(1) C(14) 83.6(2) . . . . yes
C(3) Ru P(1) C(21) -42.3(2) . . . . yes
C(3) Ru P(1) C(28) -158.2(2) . . . . yes
C(3) Ru P(2) C(35) 9.1(2) . . . . yes
C(3) Ru P(2) C(42) 125.9(2) . . . . yes
C(3) Ru P(2) C(49) -116.5(2) . . . . yes
C(3) Ru C(5) C(4) 0.7(2) . . . . yes
C(3) Ru C(5) C(6) -174.7(5) . . . . yes
C(3) C(4) C(5) C(6) 174.6(4) . . . . yes
C(4) C(3) Ru C(5) -0.7(3) . . . . yes
C(4) C(5) C(6) C(7) 3.9(7) . . . . yes
C(5) Ru P(1) C(14) 21.4(2) . . . . yes
C(5) Ru P(1) C(21) -104.5(2) . . . . yes
C(5) Ru P(1) C(28) 139.5(2) . . . . yes
C(5) Ru P(2) C(35) 71.2(2) . . . . yes
C(5) Ru P(2) C(42) -172.0(2) . . . . yes
C(5) Ru P(2) C(49) -54.4(2) . . . . yes
C(5) C(6) C(7) C(8) -144.6(5) . . . . yes
C(5) C(6) C(7) C(12) 35.5(6) . . . . yes
C(6) C(7) C(8) C(9) 178.7(4) . . . . yes
C(6) C(7) C(12) C(11) -178.5(4) . . . . yes
C(7) C(8) C(9) C(10) -0.4(7) . . . . yes
C(7) C(12) C(11) C(10) 0.0(7) . . . . yes
C(8) C(7) C(12) C(11) 1.6(6) . . . . yes
C(8) C(9) C(10) C(11) 1.9(7) . . . . yes
C(8) C(9) C(10) C(13) 179.9(5) . . . . yes
C(9) C(8) C(7) C(12) -1.4(7) . . . . yes
C(9) C(10) C(11) C(12) -1.7(7) . . . . yes
C(12) C(11) C(10) C(13) -179.7(5) . . . . yes
C(14) P(1) C(21) C(22) -59.1(4) . . . . yes
C(14) P(1) C(21) C(26) 126.0(4) . . . . yes
C(14) P(1) C(28) C(29) -36.7(4) . . . . yes
C(14) P(1) C(28) C(33) 147.1(3) . . . . yes
C(14) C(15) C(16) C(17) 1.3(7) . . . . yes
C(14) C(19) C(18) C(17) 0.1(9) . . . . yes
C(15) C(14) P(1) C(21) -166.9(3) . . . . yes
C(15) C(14) P(1) C(28) -59.3(3) . . . . yes
C(15) C(14) C(19) C(18) -0.3(7) . . . . yes
C(15) C(16) C(17) C(18) -1.5(8) . . . . yes
C(15) C(16) C(17) C(20) 178.2(5) . . . . yes
C(16) C(15) C(14) C(19) -0.4(6) . . . . yes
C(16) C(17) C(18) C(19) 0.8(8) . . . . yes
C(19) C(14) P(1) C(21) 12.8(4) . . . . yes
C(19) C(14) P(1) C(28) 120.3(4) . . . . yes
C(19) C(18) C(17) C(20) -178.9(6) . . . . yes
C(21) P(1) C(28) C(29) 74.7(4) . . . . yes
C(21) P(1) C(28) C(33) -101.5(4) . . . . yes
C(21) C(22) C(23) C(24) -0.6(8) . . . . yes
C(21) C(26) C(25) C(24) 0(1) . . . . yes
C(22) C(21) P(1) C(28) -166.2(4) . . . . yes
C(22) C(21) C(26) C(25) -1.6(8) . . . . yes
C(22) C(23) C(24) C(25) -1(1) . . . . yes
C(22) C(23) C(24) C(27) 176.0(6) . . . . yes
C(23) C(22) C(21) C(26) 2.2(7) . . . . yes
C(23) C(24) C(25) C(26) 2(1) . . . . yes
C(26) C(21) P(1) C(28) 18.9(5) . . . . yes
C(26) C(25) C(24) C(27) -175.4(8) . . . . yes
C(28) C(29) C(30) C(31) 0.5(8) . . . . yes
C(28) C(33) C(32) C(31) 0.6(7) . . . . yes
C(29) C(28) C(33) C(32) -0.2(6) . . . . yes
C(29) C(30) C(31) C(32) -0.1(8) . . . . yes
C(29) C(30) C(31) C(34) -178.5(5) . . . . yes
C(30) C(29) C(28) C(33) -0.3(7) . . . . yes
C(30) C(31) C(32) C(33) -0.5(8) . . . . yes
C(33) C(32) C(31) C(34) 178.0(5) . . . . yes
C(35) P(2) C(42) C(43) -8.2(4) . . . . yes
C(35) P(2) C(42) C(47) 170.0(3) . . . . yes
C(35) P(2) C(49) C(50) 120.3(4) . . . . yes
C(35) P(2) C(49) C(54) -58.6(3) . . . . yes
C(35) C(36) C(37) C(38) 0.4(7) . . . . yes
C(35) C(40) C(39) C(38) 0.5(6) . . . . yes
C(36) C(35) P(2) C(42) 94.0(4) . . . . yes
C(36) C(35) P(2) C(49) -14.4(4) . . . . yes
C(36) C(35) C(40) C(39) 0.3(6) . . . . yes
C(36) C(37) C(38) C(39) 0.4(7) . . . . yes
C(36) C(37) C(38) C(41) 179.2(5) . . . . yes
C(37) C(36) C(35) C(40) -0.7(6) . . . . yes
C(37) C(38) C(39) C(40) -0.8(7) . . . . yes
C(40) C(35) P(2) C(42) -78.8(3) . . . . yes
C(40) C(35) P(2) C(49) 172.8(3) . . . . yes
C(40) C(39) C(38) C(41) -179.6(5) . . . . yes
C(42) P(2) C(49) C(50) 13.5(4) . . . . yes
C(42) P(2) C(49) C(54) -165.3(3) . . . . yes
C(42) C(43) C(44) C(45) 2.4(8) . . . . yes
C(42) C(47) C(46) C(45) 2.3(7) . . . . yes
C(43) C(42) P(2) C(49) 99.5(4) . . . . yes
C(43) C(42) C(47) C(46) -1.3(6) . . . . yes
C(43) C(44) C(45) C(46) -1.4(8) . . . . yes
C(43) C(44) C(45) C(48) -179.7(5) . . . . yes
C(44) C(43) C(42) C(47) -1.0(7) . . . . yes
C(44) C(45) C(46) C(47) -1.0(7) . . . . yes
C(47) C(42) P(2) C(49) -82.2(4) . . . . yes
C(47) C(46) C(45) C(48) 177.4(5) . . . . yes
C(49) C(50) C(51) C(52) 0.3(8) . . . . yes
C(49) C(54) C(53) C(52) 1.5(7) . . . . yes
C(50) C(49) C(54) C(53) -1.4(6) . . . . yes
C(50) C(51) C(52) C(53) -0.3(8) . . . . yes
C(50) C(51) C(52) C(55) 179.5(5) . . . . yes
C(51) C(50) C(49) C(54) 0.5(6) . . . . yes
C(51) C(52) C(53) C(54) -0.6(7) . . . . yes
C(54) C(53) C(52) C(55) 179.6(5) . . . . yes
C(54) C(53) C(52) C(55) 179.6(5) . . . . yes
